data_2215929
loop_
_publ_author_name
'Adinarayana Doddi '
'T. Arun Luiz'
'V. Ramkumar '
'M. N. Sudheendra Rao'

_publ_section_title <i>cis</i>-Bis(benzylmethylphenylphosphine-\k<i>P</i>)tetracarbonylmolybdenum(0)
_journal_coeditor_code HB2548
_journal_issue 11
_journal_name_full 'Acta Crystallographica Section E'
_journal_page_first m2727
_journal_page_last m2727
_journal_paper_doi 10.1107/S1600536807048982
_journal_volume 63
_journal_year 2007
_chemical_formula_iupac '[Mo (C O)4 (C14 H15 P)2]'
_chemical_formula_moiety 'C32 H30 Mo O4 P2'
_chemical_formula_sum 'C32 H30 Mo O4 P2'
_chemical_formula_weight 636.44
_chemical_name_systematic
;
cis-Bis(benzylmethylphenylphosphine-kP)tetracarbonylmolybdenum(0)
;
_space_group_IT_number 2
_symmetry_cell_setting triclinic
_symmetry_space_group_name_Hall '-P 1'
_symmetry_space_group_name_H-M 'P -1'
_atom_sites_solution_hydrogens geom
_atom_sites_solution_primary direct
_atom_sites_solution_secondary difmap
_audit_creation_method SHELXL-97
_cell_angle_alpha 88.643(2)
_cell_angle_beta 77.279(2)
_cell_angle_gamma 80.879(2)
_cell_formula_units_Z 2
_cell_length_a 9.9318(4)
_cell_length_b 10.6434(5)
_cell_length_c 14.9527(7)
_cell_measurement_reflns_used 6018
_cell_measurement_temperature 173(2)
_cell_measurement_theta_max 25.0
_cell_measurement_theta_min 2.37
_cell_volume 1522.23(12)
_computing_cell_refinement 'APEX2 (Bruker, 2004)'
_computing_data_collection 'APEX2 (Bruker, 2004)'
_computing_data_reduction 'SAINT (Bruker, 2004)'
_computing_molecular_graphics 'ORTEP-3 (Farrugia, 1997)'
_computing_publication_material 'SHELXL97 (Sheldrick, 1997)'
_computing_structure_refinement 'SHELXL97 (Sheldrick, 1997)'
_computing_structure_solution 'SHELXS97 (Sheldrick, 1997)'
_diffrn_ambient_temperature 298(2)
_diffrn_measured_fraction_theta_full 0.939
_diffrn_measured_fraction_theta_max 0.860
_diffrn_measurement_device_type 'Bruker APEX CCD'
_diffrn_measurement_method '\f and \w'
_diffrn_radiation_monochromator graphite
_diffrn_radiation_source 'fine-focus sealed tube'
_diffrn_radiation_type MoK\a
_diffrn_radiation_wavelength 0.71073
_diffrn_reflns_av_R_equivalents 0.0445
_diffrn_reflns_av_sigmaI/netI 0.0597
_diffrn_reflns_limit_h_max 13
_diffrn_reflns_limit_h_min -12
_diffrn_reflns_limit_k_max 14
_diffrn_reflns_limit_k_min -14
_diffrn_reflns_limit_l_max 17
_diffrn_reflns_limit_l_min -16
_diffrn_reflns_number 19662
_diffrn_reflns_theta_full 25.00
_diffrn_reflns_theta_max 28.34
_diffrn_reflns_theta_min 1.40
_exptl_absorpt_coefficient_mu 0.570
_exptl_absorpt_correction_T_max 0.919
_exptl_absorpt_correction_T_min 0.895
_exptl_absorpt_correction_type multi-scan
_exptl_absorpt_process_details '(SADABS; Bruker, 1999)'
_exptl_crystal_colour 'pale yellow'
_exptl_crystal_density_diffrn 1.389
_exptl_crystal_density_method 'not measured'
_exptl_crystal_description block
_exptl_crystal_F_000 652
_exptl_crystal_size_max 0.20
_exptl_crystal_size_mid 0.18
_exptl_crystal_size_min 0.15
_refine_diff_density_max 0.972
_refine_diff_density_min -0.631
_refine_ls_extinction_method none
_refine_ls_goodness_of_fit_ref 1.039
_refine_ls_hydrogen_treatment constr
_refine_ls_matrix_type full
_refine_ls_number_parameters 408
_refine_ls_number_reflns 6531
_refine_ls_number_restraints 4
_refine_ls_restrained_S_all 1.039
_refine_ls_R_factor_all 0.0710
_refine_ls_R_factor_gt 0.0462
_refine_ls_shift/su_max 0.001
_refine_ls_shift/su_mean 0.000
_refine_ls_structure_factor_coef Fsqd
_refine_ls_weighting_details 'calc w=1/[\s^2^(Fo^2^)+(0.0864P)^2^] where P=(Fo^2^+2Fc^2^)/3'
_refine_ls_weighting_scheme calc
_refine_ls_wR_factor_gt 0.1221
_refine_ls_wR_factor_ref 0.1410
_reflns_number_gt 4924
_reflns_number_total 6531
_reflns_threshold_expression I>2\s(I)
_cod_data_source_file hb2548.cif
_cod_data_source_block I
_cod_depositor_comments
;
The following automatic conversions were performed:
'_symmetry_cell_setting' value 'Triclinic' changed to 'triclinic'
according to '/home/saulius/struct/CIF-dictionaries/cif_core.dic'
dictionary named 'cif_core.dic' version 2.4.1 from 2010-06-29.

Automatic conversion script
Id: cif_fix_enum 1527 2010-12-29 10:47:43Z saulius 

The following automatic conversions were performed:

'_symmetry_cell_setting' value 'Triclinic' changed to 'triclinic'
according to /home/saulius/struct/CIF-dictionaries/cif_core.dic
dictionary named 'cif_core.dic' version 2.4.1 from 2010-06-29.

Automatic conversion script
Id: cif_fix_values 1715 2011-07-08 13:25:40Z adriana 
;
_cod_database_code 2215929
_cod_database_fobs_code 2215929

loop_
_symmetry_equiv_pos_as_xyz
'x, y, z'
'-x, -y, -z'

loop_
_atom_site_type_symbol
_atom_site_label
_atom_site_fract_x
_atom_site_fract_y
_atom_site_fract_z
_atom_site_U_iso_or_equiv
_atom_site_adp_type
_atom_site_calc_flag
_atom_site_refinement_flags
_atom_site_occupancy
_atom_site_disorder_assembly
_atom_site_disorder_group
C C1 -0.1063(4) 0.6468(4) 0.8145(3) 0.0384(9) Uani d . 1 A .
C C2 -0.2223(5) 0.8344(4) 0.7017(3) 0.0471(10) Uani d . 1 A .
C C3 0.0285(6) 0.8001(4) 0.5665(3) 0.0615(13) Uani d . 1 A .
C C4 -0.1078(5) 0.5936(4) 0.6319(3) 0.0481(10) Uani d . 1 A .
C C5 0.1710(4) 0.4053(3) 0.6718(3) 0.0441(10) Uani d . 1 . .
H H5A 0.1343 0.3826 0.7347 0.053 Uiso calc R 1 . .
H H5B 0.1014 0.3962 0.6370 0.053 Uiso calc R 1 . .
C C6 0.3005(4) 0.3117(3) 0.6341(3) 0.0405(9) Uani d . 1 . .
C C7 0.3255(5) 0.2625(4) 0.5463(3) 0.0485(11) Uani d . 1 . .
H H7 0.2610 0.2874 0.5102 0.058 Uiso calc R 1 . .
C C8 0.4450(5) 0.1767(4) 0.5110(3) 0.0533(12) Uani d . 1 . .
H H8 0.4600 0.1448 0.4517 0.064 Uiso calc R 1 . .
C C9 0.5410(5) 0.1387(4) 0.5635(3) 0.0542(12) Uani d . 1 . .
H H9 0.6207 0.0805 0.5403 0.065 Uiso calc R 1 . .
C C10 0.5187(5) 0.1875(4) 0.6506(4) 0.0587(12) Uani d . 1 . .
H H10 0.5840 0.1628 0.6862 0.070 Uiso calc R 1 . .
C C11 0.3991(5) 0.2735(4) 0.6859(3) 0.0516(11) Uani d . 1 . .
H H11 0.3850 0.3058 0.7450 0.062 Uiso calc R 1 . .
C C12 0.3132(4) 0.5864(4) 0.5599(3) 0.0440(10) Uani d . 1 . .
H H12A 0.2636 0.5860 0.5116 0.066 Uiso calc R 1 . .
H H12B 0.3875 0.5152 0.5519 0.066 Uiso calc R 1 . .
H H12C 0.3515 0.6640 0.5580 0.066 Uiso calc R 1 . .
C C13 0.3038(4) 0.5773(3) 0.7537(3) 0.0343(8) Uani d . 1 . .
C C14 0.4370(4) 0.6103(3) 0.7307(3) 0.0428(9) Uani d . 1 . .
H H14 0.4745 0.6302 0.6704 0.051 Uiso calc R 1 . .
C C15 0.5145(5) 0.6139(4) 0.7972(3) 0.0544(12) Uani d . 1 . .
H H15 0.6039 0.6351 0.7813 0.065 Uiso calc R 1 . .
C C16 0.4592(5) 0.5861(4) 0.8861(3) 0.0576(12) Uani d . 1 . .
H H16 0.5112 0.5895 0.9305 0.069 Uiso calc R 1 . .
C C17 0.3276(5) 0.5532(4) 0.9109(3) 0.0524(11) Uani d . 1 . .
H H17 0.2909 0.5339 0.9715 0.063 Uiso calc R 1 . .
C C18 0.2503(4) 0.5491(3) 0.8445(3) 0.0428(9) Uani d . 1 . .
H H18 0.1612 0.5272 0.8611 0.051 Uiso calc R 1 . .
C C27 -0.0769(4) 1.0486(3) 0.7858(3) 0.0443(10) Uani d . 1 . .
C C28 -0.1767(5) 1.0600(5) 0.8649(4) 0.0739(16) Uani d . 1 A .
H H28 -0.1819 0.9912 0.9044 0.089 Uiso calc R 1 . .
C C29 -0.2703(5) 1.1702(5) 0.8885(4) 0.0738(15) Uani d . 1 . .
H H29 -0.3359 1.1756 0.9438 0.089 Uiso calc R 1 A .
C C30 -0.2674(5) 1.2693(4) 0.8323(4) 0.0666(14) Uani d . 1 A .
H H30 -0.3307 1.3438 0.8483 0.080 Uiso calc R 1 . .
C C31 -0.1726(6) 1.2612(6) 0.7523(5) 0.095(2) Uani d . 1 . .
H H31 -0.1723 1.3295 0.7124 0.114 Uiso calc R 1 A .
C C32 -0.0762(6) 1.1530(6) 0.7289(4) 0.0801(17) Uani d . 1 A .
H H32 -0.0097 1.1500 0.6741 0.096 Uiso calc R 1 . .
Mo Mo1 -0.03646(3) 0.72449(3) 0.69173(2) 0.03031(13) Uani d . 1 . .
O O3 0.0614(5) 0.8413(4) 0.4955(3) 0.1113(16) Uani d . 1 . .
O O1 -0.1525(4) 0.5994(3) 0.8822(2) 0.0615(9) Uani d . 1 . .
O O4 -0.1519(4) 0.5186(3) 0.5977(3) 0.0780(11) Uani d . 1 . .
O O2 -0.3300(4) 0.8933(3) 0.7044(3) 0.0732(10) Uani d . 1 . .
P P1A 0.0361(6) 0.8890(5) 0.7858(4) 0.0307(11) Uani d PD 0.314(3) A 1
C C19A 0.2040(12) 0.9480(12) 0.7392(8) 0.046(3) Uani d PD 0.314(3) A 1
H H19A 0.2753 0.8761 0.7157 0.056 Uiso calc PR 0.314(3) A 1
H H19B 0.1929 1.0038 0.6882 0.056 Uiso calc PR 0.314(3) A 1
C C20A 0.2545(10) 1.0207(8) 0.8106(6) 0.041(3) Uani d PGD 0.314(3) A 1
C C21A 0.3667(11) 0.9626(10) 0.8461(10) 0.067(8) Uani d PG 0.314(3) A 1
H H21A 0.4119 0.8818 0.8257 0.080 Uiso calc PR 0.314(3) A 1
C C22A 0.4113(12) 1.0254(16) 0.9120(11) 0.065(7) Uani d PG 0.314(3) A 1
H H22A 0.4864 0.9866 0.9357 0.079 Uiso calc PR 0.314(3) A 1
C C23A 0.3438(15) 1.1463(16) 0.9424(9) 0.041(5) Uani d PG 0.314(3) A 1
H H23A 0.3737 1.1884 0.9865 0.049 Uiso calc PR 0.314(3) A 1
C C24A 0.2316(14) 1.2044(10) 0.9069(9) 0.052(6) Uani d PG 0.314(3) A 1
H H24A 0.1864 1.2853 0.9272 0.063 Uiso calc PR 0.314(3) A 1
C C25A 0.1870(9) 1.1416(8) 0.8410(7) 0.048(3) Uani d PG 0.314(3) A 1
H H25A 0.1119 1.1805 0.8173 0.058 Uiso calc PR 0.314(3) A 1
C C26A 0.0523(13) 0.8431(11) 0.9012(7) 0.032(3) Uani d P 0.314(3) A 1
H H26A -0.0300 0.8103 0.9323 0.049 Uiso calc PR 0.314(3) A 1
H H26B 0.0628 0.9160 0.9341 0.049 Uiso calc PR 0.314(3) A 1
H H26C 0.1327 0.7786 0.8982 0.049 Uiso calc PR 0.314(3) A 1
P P1 0.0560(3) 0.9086(2) 0.74968(17) 0.0304(5) Uani d P 0.686(3) A 2
C C19 0.1234(6) 0.8853(5) 0.8552(4) 0.0364(13) Uani d P 0.686(3) A 2
H H19C 0.0456 0.8766 0.9059 0.044 Uiso calc PR 0.686(3) A 2
H H19D 0.1875 0.8056 0.8492 0.044 Uiso calc PR 0.686(3) A 2
C C20 0.1982(4) 0.9895(3) 0.8801(3) 0.0381(13) Uani d PG 0.686(3) A 2
C C21 0.3430(5) 0.9666(5) 0.8660(5) 0.052(3) Uani d PG 0.686(3) A 2
H H21 0.3926 0.8888 0.8419 0.063 Uiso calc PR 0.686(3) A 2
C C22 0.4139(5) 1.0601(8) 0.8880(6) 0.061(3) Uani d PG 0.686(3) A 2
H H22 0.5108 1.0448 0.8786 0.074 Uiso calc PR 0.686(3) A 2
C C23 0.3399(7) 1.1764(7) 0.9241(6) 0.066(4) Uani d PG 0.686(3) A 2
H H23 0.3873 1.2389 0.9389 0.080 Uiso calc PR 0.686(3) A 2
C C24 0.1950(7) 1.1992(4) 0.9382(4) 0.054(3) Uani d PG 0.686(3) A 2
H H24 0.1455 1.2770 0.9623 0.065 Uiso calc PR 0.686(3) A 2
C C25 0.1242(4) 1.1058(4) 0.9162(3) 0.0444(15) Uani d PG 0.686(3) A 2
H H25 0.0272 1.1211 0.9256 0.053 Uiso calc PR 0.686(3) A 2
C C26 0.2017(6) 0.9632(6) 0.6689(4) 0.0465(16) Uani d P 0.686(3) A 2
H H26D 0.2737 0.8920 0.6484 0.070 Uiso calc PR 0.686(3) A 2
H H26E 0.2386 1.0245 0.6988 0.070 Uiso calc PR 0.686(3) A 2
H H26F 0.1693 1.0017 0.6172 0.070 Uiso calc PR 0.686(3) A 2
P P2 0.19348(10) 0.57500(8) 0.67027(7) 0.0320(2) Uani d . 1 A .

loop_
_atom_site_aniso_label
_atom_site_aniso_U_11
_atom_site_aniso_U_22
_atom_site_aniso_U_33
_atom_site_aniso_U_12
_atom_site_aniso_U_13
_atom_site_aniso_U_23
C1 0.036(2) 0.041(2) 0.039(2) -0.0035(16) -0.0104(17) -0.0065(17)
C2 0.057(3) 0.034(2) 0.056(3) -0.0087(19) -0.022(2) 0.0012(18)
C3 0.083(4) 0.045(3) 0.051(3) 0.002(2) -0.011(2) 0.010(2)
C4 0.065(3) 0.038(2) 0.049(3) -0.0033(19) -0.033(2) 0.0013(18)
C5 0.046(2) 0.0250(18) 0.063(3) -0.0071(16) -0.014(2) 0.0022(17)
C6 0.048(2) 0.0238(17) 0.051(3) -0.0062(16) -0.0122(19) 0.0006(16)
C7 0.071(3) 0.030(2) 0.050(3) -0.0055(19) -0.027(2) -0.0006(18)
C8 0.079(3) 0.029(2) 0.047(3) -0.009(2) -0.001(2) -0.0077(18)
C9 0.055(3) 0.028(2) 0.073(3) 0.0008(18) -0.005(2) -0.003(2)
C10 0.062(3) 0.039(2) 0.077(4) 0.007(2) -0.028(3) -0.004(2)
C11 0.070(3) 0.034(2) 0.049(3) 0.004(2) -0.019(2) -0.0047(18)
C12 0.049(2) 0.041(2) 0.039(2) -0.0111(18) -0.0008(18) -0.0059(17)
C13 0.038(2) 0.0193(16) 0.045(2) 0.0006(14) -0.0123(16) -0.0009(14)
C14 0.042(2) 0.034(2) 0.055(3) -0.0063(16) -0.0152(19) 0.0045(17)
C15 0.048(2) 0.044(2) 0.080(4) -0.0100(19) -0.032(2) 0.009(2)
C16 0.074(3) 0.037(2) 0.072(4) -0.001(2) -0.043(3) 0.005(2)
C17 0.074(3) 0.038(2) 0.045(3) 0.000(2) -0.022(2) 0.0053(18)
C18 0.045(2) 0.035(2) 0.046(3) -0.0019(17) -0.0097(19) -0.0004(17)
C27 0.043(2) 0.0289(19) 0.067(3) -0.0020(16) -0.026(2) -0.0148(18)
C28 0.044(3) 0.055(3) 0.109(4) 0.005(2) 0.003(3) 0.034(3)
C29 0.052(3) 0.082(4) 0.072(4) 0.021(3) -0.003(3) 0.001(3)
C30 0.054(3) 0.036(2) 0.110(5) 0.009(2) -0.029(3) -0.010(3)
C31 0.080(4) 0.074(4) 0.124(5) 0.012(3) -0.030(4) 0.054(4)
C32 0.081(4) 0.095(4) 0.051(3) 0.026(3) -0.017(3) 0.015(3)
Mo1 0.03718(19) 0.02467(17) 0.0308(2) -0.00361(12) -0.01183(13) -0.00042(12)
O3 0.149(4) 0.109(3) 0.059(3) 0.000(3) -0.007(3) 0.045(2)
O1 0.074(2) 0.073(2) 0.0398(18) -0.0291(18) -0.0062(16) 0.0109(16)
O4 0.113(3) 0.0510(19) 0.095(3) -0.0215(19) -0.071(2) -0.0036(18)
O2 0.055(2) 0.053(2) 0.112(3) 0.0126(16) -0.035(2) 0.0015(19)
P1A 0.033(2) 0.029(2) 0.030(3) -0.0027(15) -0.009(2) -0.002(2)
C19A 0.040(7) 0.044(7) 0.048(9) -0.007(6) 0.006(6) 0.001(6)
C20A 0.042(7) 0.036(6) 0.040(8) -0.015(5) 0.008(6) -0.008(5)
C21A 0.052(11) 0.057(15) 0.092(17) 0.000(10) -0.024(12) 0.006(11)
C22A 0.042(10) 0.082(16) 0.073(16) -0.002(9) -0.020(9) 0.009(13)
C23A 0.043(9) 0.060(11) 0.031(9) -0.029(8) -0.015(7) -0.010(9)
C24A 0.051(10) 0.044(9) 0.061(14) -0.013(7) -0.004(10) -0.008(8)
C25A 0.052(8) 0.035(7) 0.057(9) -0.009(6) -0.007(7) 0.008(6)
C26A 0.054(7) 0.033(6) 0.015(6) -0.012(5) -0.013(5) -0.003(4)
P1 0.0377(10) 0.0243(9) 0.0286(14) -0.0061(7) -0.0048(10) -0.0010(9)
C19 0.048(3) 0.026(3) 0.034(3) 0.001(2) -0.010(3) 0.003(2)
C20 0.053(3) 0.035(3) 0.027(3) -0.005(2) -0.012(3) 0.000(2)
C21 0.050(5) 0.048(6) 0.064(5) -0.007(4) -0.020(5) -0.019(4)
C22 0.066(6) 0.064(6) 0.064(6) -0.019(4) -0.028(5) -0.008(5)
C23 0.102(9) 0.049(5) 0.057(6) -0.032(5) -0.022(6) 0.003(5)
C24 0.087(7) 0.036(4) 0.042(5) -0.008(4) -0.018(5) -0.007(3)
C25 0.065(4) 0.034(3) 0.032(3) -0.002(3) -0.010(3) -0.002(2)
C26 0.056(4) 0.047(3) 0.036(4) -0.022(3) 0.003(3) -0.005(3)
P2 0.0352(5) 0.0237(4) 0.0367(6) -0.0047(4) -0.0066(4) -0.0024(4)

loop_
_atom_type_symbol
_atom_type_description
_atom_type_scat_dispersion_real
_atom_type_scat_dispersion_imag
_atom_type_scat_source
C C 0.0033 0.0016 'International Tables Vol C Tables 4.2.6.8 and 6.1.1.4'
H H 0.0000 0.0000 'International Tables Vol C Tables 4.2.6.8 and 6.1.1.4'
O O 0.0106 0.0060 'International Tables Vol C Tables 4.2.6.8 and 6.1.1.4'
P P 0.1023 0.0942 'International Tables Vol C Tables 4.2.6.8 and 6.1.1.4'
Mo Mo -1.6832 0.6857 'International Tables Vol C Tables 4.2.6.8 and 6.1.1.4'

loop_
_geom_angle_atom_site_label_1
_geom_angle_atom_site_label_2
_geom_angle_atom_site_label_3
_geom_angle
O1 C1 Mo1 175.6(3)
O2 C2 Mo1 176.6(4)
O3 C3 Mo1 177.8(5)
O4 C4 Mo1 178.7(4)
C6 C5 P2 116.0(3)
C6 C5 H5A 108.3
P2 C5 H5A 108.3
C6 C5 H5B 108.3
P2 C5 H5B 108.3
H5A C5 H5B 107.4
C7 C6 C11 117.9(4)
C7 C6 C5 121.0(4)
C11 C6 C5 121.1(4)
C6 C7 C8 121.3(4)
C6 C7 H7 119.4
C8 C7 H7 119.4
C9 C8 C7 120.1(4)
C9 C8 H8 119.9
C7 C8 H8 119.9
C10 C9 C8 119.5(4)
C10 C9 H9 120.3
C8 C9 H9 120.3
C9 C10 C11 120.4(5)
C9 C10 H10 119.8
C11 C10 H10 119.8
C6 C11 C10 120.8(4)
C6 C11 H11 119.6
C10 C11 H11 119.6
P2 C12 H12A 109.5
P2 C12 H12B 109.5
H12A C12 H12B 109.5
P2 C12 H12C 109.5
H12A C12 H12C 109.5
H12B C12 H12C 109.5
C18 C13 C14 118.3(4)
C18 C13 P2 118.7(3)
C14 C13 P2 122.9(3)
C15 C14 C13 120.5(4)
C15 C14 H14 119.8
C13 C14 H14 119.8
C16 C15 C14 120.0(4)
C16 C15 H15 120.0
C14 C15 H15 120.0
C15 C16 C17 120.8(4)
C15 C16 H16 119.6
C17 C16 H16 119.6
C16 C17 C18 119.3(4)
C16 C17 H17 120.4
C18 C17 H17 120.4
C17 C18 C13 121.1(4)
C17 C18 H18 119.5
C13 C18 H18 119.5
C28 C27 C32 116.4(4)
C28 C27 P1 125.6(3)
C32 C27 P1 118.0(4)
C28 C27 P1A 107.8(4)
C32 C27 P1A 135.7(4)
P1 C27 P1A 17.87(13)
C27 C28 C29 122.1(4)
C27 C28 H28 119.0
C29 C28 H28 119.0
C30 C29 C28 120.2(5)
C30 C29 H29 119.9
C28 C29 H29 119.9
C29 C30 C31 119.7(5)
C29 C30 H30 120.1
C31 C30 H30 120.1
C30 C31 C32 120.8(5)
C30 C31 H31 119.6
C32 C31 H31 119.6
C31 C32 C27 120.8(5)
C31 C32 H32 119.6
C27 C32 H32 119.6
C4 Mo1 C2 88.07(17)
C4 Mo1 C1 89.19(16)
C2 Mo1 C1 90.28(16)
C4 Mo1 C3 88.95(19)
C2 Mo1 C3 88.77(19)
C1 Mo1 C3 177.94(18)
C4 Mo1 P2 87.67(13)
C2 Mo1 P2 175.58(12)
C1 Mo1 P2 90.82(11)
C3 Mo1 P2 89.99(14)
C4 Mo1 P1 172.65(13)
C2 Mo1 P1 89.64(13)
C1 Mo1 P1 97.81(12)
C3 Mo1 P1 84.01(15)
P2 Mo1 P1 94.45(6)
C4 Mo1 P1A 173.46(17)
C2 Mo1 P1A 89.50(17)
C1 Mo1 P1A 84.76(16)
C3 Mo1 P1A 97.06(19)
P2 Mo1 P1A 94.86(12)
P1 Mo1 P1A 13.06(9)
C26A P1A C19A 102.2(6)
C26A P1A C27 111.3(5)
C19A P1A C27 95.3(5)
C26A P1A Mo1 116.3(4)
C19A P1A Mo1 118.3(4)
C27 P1A Mo1 111.4(3)
C20A C19A P1A 113.6(8)
C20A C19A H19A 108.8
P1A C19A H19A 108.8
C20A C19A H19B 108.8
P1A C19A H19B 108.8
H19A C19A H19B 107.7
C21A C20A C25A 120.0
C21A C20A C19A 119.2(9)
C25A C20A C19A 120.8(9)
C20A C21A C22A 120.0
C20A C21A H21A 120.0
C22A C21A H21A 120.0
C23A C22A C21A 120.0
C23A C22A H22A 120.0
C21A C22A H22A 120.0
C22A C23A C24A 120.0
C22A C23A H23A 120.0
C24A C23A H23A 120.0
C25A C24A C23A 120.0
C25A C24A H24A 120.0
C23A C24A H24A 120.0
C24A C25A C20A 120.0
C24A C25A H25A 120.0
C20A C25A H25A 120.0
P1A C26A H26A 109.5
P1A C26A H26B 109.5
H26A C26A H26B 109.5
P1A C26A H26C 109.5
H26A C26A H26C 109.5
H26B C26A H26C 109.5
C27 P1 C26 107.1(3)
C27 P1 C19 98.8(2)
C26 P1 C19 102.4(3)
C27 P1 Mo1 114.09(17)
C26 P1 Mo1 114.7(2)
C19 P1 Mo1 117.85(19)
C20 C19 P1 116.4(4)
C20 C19 H19C 108.2
P1 C19 H19C 108.2
C20 C19 H19D 108.2
P1 C19 H19D 108.2
H19C C19 H19D 107.3
C21 C20 C25 120.0
C21 C20 C19 118.8(4)
C25 C20 C19 121.2(4)
C20 C21 C22 120.0
C20 C21 H21 120.0
C22 C21 H21 120.0
C23 C22 C21 120.0
C23 C22 H22 120.0
C21 C22 H22 120.0
C22 C23 C24 120.0
C22 C23 H23 120.0
C24 C23 H23 120.0
C25 C24 C23 120.0
C25 C24 H24 120.0
C23 C24 H24 120.0
C24 C25 C20 120.0
C24 C25 H25 120.0
C20 C25 H25 120.0
P1 C26 H26D 109.5
P1 C26 H26E 109.5
H26D C26 H26E 109.5
P1 C26 H26F 109.5
H26D C26 H26F 109.5
H26E C26 H26F 109.5
C12 P2 C13 103.78(18)
C12 P2 C5 102.11(18)
C13 P2 C5 101.58(18)
C12 P2 Mo1 114.92(15)
C13 P2 Mo1 119.66(11)
C5 P2 Mo1 112.57(13)

loop_
_geom_bond_atom_site_label_1
_geom_bond_atom_site_label_2
_geom_bond_distance
_geom_bond_publ_flag
Mo1 C1 2.021(4) y
Mo1 C2 2.000(5) y
Mo1 C3 2.032(5) y
Mo1 C4 1.973(4) y
Mo1 P2 2.5297(10) y
Mo1 P1 2.536(3) y
Mo1 P1A 2.555(6) n
C1 O1 1.155(5) ?
C2 O2 1.144(5) ?
C3 O3 1.139(6) ?
C4 O4 1.149(5) ?
C5 C6 1.505(5) ?
C5 P2 1.853(3) ?
C5 H5A 0.9700 ?
C5 H5B 0.9700 ?
C6 C7 1.380(6) ?
C6 C11 1.384(6) ?
C7 C8 1.387(6) ?
C7 H7 0.9300 ?
C8 C9 1.372(7) ?
C8 H8 0.9300 ?
C9 C10 1.371(6) ?
C9 H9 0.9300 ?
C10 C11 1.389(6) ?
C10 H10 0.9300 ?
C11 H11 0.9300 ?
C12 P2 1.823(4) ?
C12 H12A 0.9600 ?
C12 H12B 0.9600 ?
C12 H12C 0.9600 ?
C13 C18 1.389(5) ?
C13 C14 1.391(5) ?
C13 P2 1.835(4) ?
C14 C15 1.389(6) ?
C14 H14 0.9300 ?
C15 C16 1.366(6) ?
C15 H15 0.9300 ?
C16 C17 1.377(6) ?
C16 H16 0.9300 ?
C17 C18 1.387(6) ?
C17 H17 0.9300 ?
C18 H18 0.9300 ?
C27 C28 1.361(6) ?
C27 C32 1.383(7) ?
C27 P1 1.832(4) ?
C27 P1A 1.882(6) ?
C28 C29 1.376(7) ?
C28 H28 0.9300 ?
C29 C30 1.333(7) ?
C29 H29 0.9300 ?
C30 C31 1.343(8) ?
C30 H30 0.9300 ?
C31 C32 1.373(8) ?
C31 H31 0.9300 ?
C32 H32 0.9300 ?
P1A C26A 1.816(12) ?
P1A C19A 1.860(11) ?
C19A C20A 1.546(9) ?
C19A H19A 0.9700 ?
C19A H19B 0.9700 ?
C20A C21A 1.3900 ?
C20A C25A 1.3900 ?
C21A C22A 1.3900 ?
C21A H21A 0.9300 ?
C22A C23A 1.3900 ?
C22A H22A 0.9300 ?
C23A C24A 1.3900 ?
C23A H23A 0.9300 ?
C24A C25A 1.3900 ?
C24A H24A 0.9300 ?
C25A H25A 0.9300 ?
C26A H26A 0.9600 ?
C26A H26B 0.9600 ?
C26A H26C 0.9600 ?
P1 C26 1.832(6) ?
P1 C19 1.842(6) ?
C19 C20 1.524(6) ?
C19 H19C 0.9700 ?
C19 H19D 0.9700 ?
C20 C21 1.3900 ?
C20 C25 1.3900 ?
C21 C22 1.3900 ?
C21 H21 0.9300 ?
C22 C23 1.3900 ?
C22 H22 0.9300 ?
C23 C24 1.3900 ?
C23 H23 0.9300 ?
C24 C25 1.3900 ?
C24 H24 0.9300 ?
C25 H25 0.9300 ?
C26 H26D 0.9600 ?
C26 H26E 0.9600 ?
C26 H26F 0.9600 ?

loop_
_geom_hbond_atom_site_label_D
_geom_hbond_atom_site_label_H
_geom_hbond_atom_site_label_A
_geom_hbond_site_symmetry_A
_geom_hbond_distance_DH
_geom_hbond_distance_HA
_geom_hbond_distance_DA
_geom_hbond_angle_DHA
C12 H12A O4 2_566 0.96 2.53 3.424(6) 154

loop_
_geom_torsion_atom_site_label_1
_geom_torsion_atom_site_label_2
_geom_torsion_atom_site_label_3
_geom_torsion_atom_site_label_4
_geom_torsion
P2 C5 C6 C7 -100.2(4)
P2 C5 C6 C11 78.9(4)
C11 C6 C7 C8 0.5(6)
C5 C6 C7 C8 179.7(3)
C6 C7 C8 C9 0.2(6)
C7 C8 C9 C10 -0.8(6)
C8 C9 C10 C11 0.7(7)
C7 C6 C11 C10 -0.5(6)
C5 C6 C11 C10 -179.7(4)
C9 C10 C11 C6 -0.1(7)
C18 C13 C14 C15 0.5(5)
P2 C13 C14 C15 178.2(3)
C13 C14 C15 C16 -0.7(6)
C14 C15 C16 C17 0.7(6)
C15 C16 C17 C18 -0.4(6)
C16 C17 C18 C13 0.2(6)
C14 C13 C18 C17 -0.2(5)
P2 C13 C18 C17 -178.1(3)
C32 C27 C28 C29 -1.4(8)
P1 C27 C28 C29 177.9(5)
P1A C27 C28 C29 175.4(5)
C27 C28 C29 C30 1.6(9)
C28 C29 C30 C31 0.0(9)
C29 C30 C31 C32 -1.7(10)
C30 C31 C32 C27 1.8(10)
C28 C27 C32 C31 -0.3(9)
P1 C27 C32 C31 -179.6(5)
P1A C27 C32 C31 -175.9(5)
C28 C27 P1A C26A -33.2(6)
C32 C27 P1A C26A 142.7(7)
P1 C27 P1A C26A 153.4(11)
C28 C27 P1A C19A -138.5(5)
C32 C27 P1A C19A 37.4(7)
P1 C27 P1A C19A 48.1(8)
C28 C27 P1A Mo1 98.4(4)
C32 C27 P1A Mo1 -85.7(6)
P1 C27 P1A Mo1 -75.1(8)
C4 Mo1 P1A C26A 41.6(17)
C2 Mo1 P1A C26A 109.8(5)
C1 Mo1 P1A C26A 19.4(5)
C3 Mo1 P1A C26A -161.5(5)
P2 Mo1 P1A C26A -70.9(5)
P1 Mo1 P1A C26A -159.6(10)
C4 Mo1 P1A C19A 163.9(14)
C2 Mo1 P1A C19A -128.0(6)
C1 Mo1 P1A C19A 141.7(6)
C3 Mo1 P1A C19A -39.3(6)
P2 Mo1 P1A C19A 51.3(6)
P1 Mo1 P1A C19A -37.4(7)
C4 Mo1 P1A C27 -87.3(15)
C2 Mo1 P1A C27 -19.1(3)
C1 Mo1 P1A C27 -109.5(3)
C3 Mo1 P1A C27 69.6(3)
P2 Mo1 P1A C27 160.2(3)
P1 Mo1 P1A C27 71.4(7)
C26A P1A C19A C20A -37.0(10)
C27 P1A C19A C20A 76.1(9)
Mo1 P1A C19A C20A -166.1(7)
P1A C19A C20A C21A 106.4(9)
P1A C19A C20A C25A -72.0(11)
C25A C20A C21A C22A 0.0
C19A C20A C21A C22A -178.4(9)
C20A C21A C22A C23A 0.0
C21A C22A C23A C24A 0.0
C22A C23A C24A C25A 0.0
C23A C24A C25A C20A 0.0
C21A C20A C25A C24A 0.0
C19A C20A C25A C24A 178.4(9)
C28 C27 P1 C26 -156.6(5)
C32 C27 P1 C26 22.7(5)
P1A C27 P1 C26 -148.9(10)
C28 C27 P1 C19 -50.6(5)
C32 C27 P1 C19 128.6(4)
P1A C27 P1 C19 -42.9(8)
C28 C27 P1 Mo1 75.3(5)
C32 C27 P1 Mo1 -105.4(4)
P1A C27 P1 Mo1 83.0(8)
C4 Mo1 P1 C27 77.6(11)
C2 Mo1 P1 C27 5.8(2)
C1 Mo1 P1 C27 -84.4(2)
C3 Mo1 P1 C27 94.6(2)
P2 Mo1 P1 C27 -175.86(19)
P1A Mo1 P1 C27 -83.5(7)
C4 Mo1 P1 C26 -46.5(12)
C2 Mo1 P1 C26 -118.3(3)
C1 Mo1 P1 C26 151.5(3)
C3 Mo1 P1 C26 -29.5(3)
P2 Mo1 P1 C26 60.0(3)
P1A Mo1 P1 C26 152.4(9)
C4 Mo1 P1 C19 -167.1(11)
C2 Mo1 P1 C19 121.1(3)
C1 Mo1 P1 C19 30.8(3)
C3 Mo1 P1 C19 -150.1(3)
P2 Mo1 P1 C19 -60.6(2)
P1A Mo1 P1 C19 31.7(7)
C27 P1 C19 C20 -65.7(4)
C26 P1 C19 C20 44.1(5)
Mo1 P1 C19 C20 171.0(3)
P1 C19 C20 C21 -105.0(4)
P1 C19 C20 C25 74.9(5)
C25 C20 C21 C22 0.0
C19 C20 C21 C22 180.0(5)
C20 C21 C22 C23 0.0
C21 C22 C23 C24 0.0
C22 C23 C24 C25 0.0
C23 C24 C25 C20 0.0
C21 C20 C25 C24 0.0
C19 C20 C25 C24 -180.0(5)
C18 C13 P2 C12 -169.6(3)
C14 C13 P2 C12 12.7(3)
C18 C13 P2 C5 -63.9(3)
C14 C13 P2 C5 118.4(3)
C18 C13 P2 Mo1 60.7(3)
C14 C13 P2 Mo1 -117.0(3)
C6 C5 P2 C12 39.8(4)
C6 C5 P2 C13 -67.2(3)
C6 C5 P2 Mo1 163.6(3)
C4 Mo1 P2 C12 86.45(19)
C2 Mo1 P2 C12 71.2(16)
C1 Mo1 P2 C12 175.61(17)
C3 Mo1 P2 C12 -2.5(2)
P1 Mo1 P2 C12 -86.49(15)
P1A Mo1 P2 C12 -99.58(18)
C4 Mo1 P2 C13 -149.02(18)
C2 Mo1 P2 C13 -164.3(16)
C1 Mo1 P2 C13 -59.87(17)
C3 Mo1 P2 C13 122.0(2)
P1 Mo1 P2 C13 38.03(14)
P1A Mo1 P2 C13 24.94(17)
C4 Mo1 P2 C5 -29.9(2)
C2 Mo1 P2 C5 -45.1(16)
C1 Mo1 P2 C5 59.27(19)
C3 Mo1 P2 C5 -118.8(2)
P1 Mo1 P2 C5 157.17(17)
P1A Mo1 P2 C5 144.1(2)
